data_7118458
loop_
_publ_author_name
'Fang, Wei-Hui'
'Zhang, Lei'
'Zhang, Jian'
'Yang, Guo-Yu'

_publ_section_title
;
 Halogen dependent symmetry change in two series of wheel cluster organic
 frameworks built from La18 tertiary building units.
;
_journal_issue 7
_journal_name_full 'Chemical communications (Cambridge, England)'
_journal_page_first 1455
_journal_page_last 1457
_journal_paper_doi 10.1039/c5cc08702c
_journal_volume 52
_journal_year 2016
_chemical_formula_sum 'C150 H116 Cl2 Cu3 La6 N12 O56'
_chemical_formula_weight 4077.56
_chemical_name_systematic
; 
 ? 
;
_space_group_IT_number 182
_symmetry_cell_setting hexagonal
_symmetry_space_group_name_Hall 'P 6c 2c'
_symmetry_space_group_name_H-M 'P 63 2 2'
_atom_sites_solution_hydrogens geom
_atom_sites_solution_primary direct
_atom_sites_solution_secondary difmap
_audit_creation_method SHELXL-97
_audit_update_record
;
2015-08-06 deposited with the CCDC.
2015-11-27 downloaded from the CCDC.
;
_cell_angle_alpha 90.00
_cell_angle_beta 90.00
_cell_angle_gamma 120.00
_cell_formula_units_Z 2
_cell_length_a 13.0080(2)
_cell_length_b 13.0080(2)
_cell_length_c 50.2913(12)
_cell_measurement_reflns_used 8427
_cell_measurement_temperature 293(2)
_cell_measurement_theta_max 74.4204
_cell_measurement_theta_min 3.5125
_cell_volume 7369.6(2)
_computing_structure_refinement 'SHELXL-97 (Sheldrick, 1997)'
_computing_structure_solution 'SHELXS-97 (Sheldrick, 1990)'
_diffrn_ambient_temperature 293(2)
_diffrn_measured_fraction_theta_full 0.981
_diffrn_measured_fraction_theta_max 0.981
_diffrn_measurement_device_type 'SuperNova, Dual, Cu at zero, Atlas'
_diffrn_radiation_monochromator graphite
_diffrn_radiation_source 'fine-focus sealed tube'
_diffrn_radiation_type CuK\a
_diffrn_radiation_wavelength 1.54178
_diffrn_reflns_av_R_equivalents 0.0646
_diffrn_reflns_av_sigmaI/netI 0.0494
_diffrn_reflns_limit_h_max 16
_diffrn_reflns_limit_h_min -15
_diffrn_reflns_limit_k_max 12
_diffrn_reflns_limit_k_min -15
_diffrn_reflns_limit_l_max 61
_diffrn_reflns_limit_l_min -23
_diffrn_reflns_number 18430
_diffrn_reflns_theta_full 74.58
_diffrn_reflns_theta_max 74.58
_diffrn_reflns_theta_min 3.52
_diffrn_standards_decay_% none
_diffrn_standards_interval_count none
_diffrn_standards_interval_time none
_diffrn_standards_number none
_exptl_absorpt_coefficient_mu 14.746
_exptl_absorpt_correction_T_max 0.403
_exptl_absorpt_correction_T_min 0.076
_exptl_absorpt_correction_type analytical
_exptl_absorpt_process_details
;
CrysAlisPro, Agilent Technologies,
Version 1.171.36.20 (release 27-06-2012 CrysAlis171 .NET)
(compiled Jul 11 2012,15:38:31)
Analytical numeric absorption correction using a multifaceted crystal
            model based on expressions derived by R.C. Clark & J.S. Reid.
(Clark, R. C. & Reid, J. S. (1995). Acta Cryst. A51, 887-897)
;
_exptl_crystal_colour yellow
_exptl_crystal_density_diffrn 1.838
_exptl_crystal_density_method 'not measured'
_exptl_crystal_description hexagonal
_exptl_crystal_F_000 4021
_exptl_crystal_size_max 0.2000
_exptl_crystal_size_mid 0.1471
_exptl_crystal_size_min 0.0595
_refine_diff_density_max 4.590
_refine_diff_density_min -0.952
_refine_diff_density_rms 0.165
_refine_ls_abs_structure_details 'Flack H D (1983), Acta Cryst. A39, 876-881'
_refine_ls_abs_structure_Flack 0.011(13)
_refine_ls_extinction_method none
_refine_ls_goodness_of_fit_ref 1.081
_refine_ls_hydrogen_treatment mixed
_refine_ls_matrix_type full
_refine_ls_number_parameters 343
_refine_ls_number_reflns 4953
_refine_ls_number_restraints 21
_refine_ls_restrained_S_all 1.084
_refine_ls_R_factor_all 0.0729
_refine_ls_R_factor_gt 0.0687
_refine_ls_shift/su_max 0.000
_refine_ls_shift/su_mean 0.000
_refine_ls_structure_factor_coef Fsqd
_refine_ls_weighting_details 'calc w=1/[\s^2^(Fo^2^)+(0.0831P)^2^+47.0956P] where P=(Fo^2^+2Fc^2^)/3'
_refine_ls_weighting_scheme calc
_refine_ls_wR_factor_gt 0.1662
_refine_ls_wR_factor_ref 0.1688
_reflns_number_gt 4678
_reflns_number_total 4953
_reflns_threshold_expression >2sigma(I)
_cod_data_source_file c5cc08702c2.cif
_cod_data_source_block FJ-25
_cod_original_sg_symbol_H-M P6322
_cod_database_code 7118458

loop_
_symmetry_equiv_pos_as_xyz
'x, y, z'
'x-y, x, z+1/2'
'-y, x-y, z'
'-x, -y, z+1/2'
'-x+y, -x, z'
'y, -x+y, z+1/2'
'-y, -x, -z+1/2'
'x-y, -y, -z'
'x, x-y, -z+1/2'
'y, x, -z'
'-x+y, y, -z+1/2'
'-x, -x+y, -z'

loop_
_atom_site_label
_atom_site_type_symbol
_atom_site_fract_x
_atom_site_fract_y
_atom_site_fract_z
_atom_site_U_iso_or_equiv
_atom_site_adp_type
_atom_site_occupancy
_atom_site_symmetry_multiplicity
_atom_site_calc_flag
_atom_site_refinement_flags
La1 La 0.17956(4) -0.28538(4) -0.015396(11) 0.03303(16) Uani 1 1 d .
Cu1 Cu 0.3333 -0.3333 -0.2500 0.171(5) Uani 1 6 d S
Cu2 Cu 0.0000 0.0000 0.20003(6) 0.0650(9) Uani 1 3 d S
Cl1 Cl 0.0000 0.0000 0.2500 0.0247(7) Uani 1 6 d SU
Cl2 Cl -0.3333 -0.6667 -0.2500 0.180(9) Uani 1 6 d SD
C1 C 0.3560(12) -0.1393(12) -0.0657(3) 0.062(3) Uani 1 1 d .
C2 C 0.3066(19) -0.051(2) -0.1337(3) 0.101(7) Uani 1 1 d .
H2A H 0.2642 -0.0184 -0.1413 0.121 Uiso 1 1 calc R
C3 C 0.3057(17) -0.0638(16) -0.1060(3) 0.080(5) Uani 1 1 d .
H3A H 0.2620 -0.0406 -0.0955 0.096 Uiso 1 1 calc R
C4 C 0.3684(12) -0.1098(12) -0.0944(3) 0.062(3) Uani 1 1 d .
C5 C 0.4354(15) -0.1394(15) -0.1096(3) 0.078(4) Uani 1 1 d .
H5A H 0.4804 -0.1684 -0.1017 0.094 Uiso 1 1 calc R
C6 C 0.4368(18) -0.126(2) -0.1378(3) 0.098(6) Uani 1 1 d .
H6A H 0.4846 -0.1446 -0.1481 0.118 Uiso 1 1 calc R
C7 C 0.3694(15) -0.0860(17) -0.1499(3) 0.082(5) Uani 1 1 d .
C8 C 0.343(3) -0.071(3) -0.2326(4) 0.147(13) Uani 1 1 d .
H8A H 0.3245 -0.0745 -0.2515 0.176 Uiso 1 1 calc R
C9 C 0.340(9) 0.005(8) -0.2217(9) 0.19(4) Uani 0.50 1 d P
C9' C 0.257(6) -0.091(7) -0.2178(7) 0.15(3) Uani 0.50 1 d P
C10 C 0.378(4) 0.013(4) -0.1924(7) 0.086(9) Uani 0.50 1 d PU
C10' C 0.279(6) -0.072(6) -0.1911(11) 0.137(18) Uani 0.50 1 d PU
C11 C 0.3603(18) -0.082(2) -0.1788(3) 0.097(6) Uani 1 1 d U
C12 C 0.364(4) -0.167(3) -0.1941(5) 0.167(13) Uani 1 1 d U
H12A H 0.4431 -0.1519 -0.1915 0.200 Uiso 1 1 d R
C13 C 0.1200(9) -0.2964(9) 0.04323(18) 0.040(2) Uani 1 1 d .
C14 C 0.1062(11) -0.2829(11) 0.0726(2) 0.050(2) Uani 1 1 d .
C15 C 0.0144(11) -0.2708(14) 0.0820(2) 0.063(4) Uani 1 1 d .
H15A H -0.0431 -0.2742 0.0705 0.076 Uiso 1 1 calc R
C16 C 0.0078(14) -0.2530(15) 0.1097(2) 0.070(4) Uani 1 1 d .
H16A H -0.0529 -0.2418 0.1161 0.084 Uiso 1 1 calc R
C17 C 0.0877(14) -0.2522(15) 0.1269(2) 0.070(4) Uani 1 1 d .
C18 C 0.179(2) -0.264(2) 0.1170(3) 0.106(8) Uani 1 1 d .
H18A H 0.2375 -0.2589 0.1284 0.127 Uiso 1 1 calc R
C19 C 0.1852(18) -0.284(2) 0.0901(3) 0.099(7) Uani 1 1 d .
H19A H 0.2443 -0.2984 0.0840 0.119 Uiso 1 1 calc R
C20 C 0.0442(13) -0.1514(14) 0.1641(2) 0.067(4) Uani 1 1 d .
H20A H 0.0286 -0.1096 0.1512 0.081 Uiso 1 1 calc R
C21 C 0.0771(17) -0.2338(16) 0.1557(2) 0.077(5) Uani 1 1 d .
C22 C 0.098(2) -0.297(2) 0.1750(3) 0.109(8) Uani 1 1 d .
H22A H 0.1167 -0.3549 0.1704 0.131 Uiso 1 1 calc R
C23 C 0.090(3) -0.271(3) 0.2015(3) 0.143(12) Uani 1 1 d .
H23A H 0.1107 -0.3069 0.2149 0.171 Uiso 1 1 calc R
C24 C 0.053(2) -0.196(2) 0.2081(3) 0.100(7) Uani 1 1 d .
H24A H 0.0389 -0.1890 0.2259 0.120 Uiso 1 1 calc R
C49 C 0.2760(10) 0.0000 0.0000 0.037(3) Uani 1 2 d S
C50 C 0.3985(8) 0.0000 0.0000 0.031(2) Uani 1 2 d S
N1 N 0.345(2) -0.176(2) -0.2233(5) 0.151(8) Uiso 1 1 d .
N2 N 0.0341(12) -0.1298(12) 0.18990(19) 0.073(3) Uani 1 1 d .
O1 O 0.2670(8) -0.1443(8) -0.05354(18) 0.068(3) Uani 1 1 d .
O1W O 0.0000 0.0000 -0.1076(8) 0.182(16) Uiso 1 3 d S
H1WB H -0.0560 0.0082 -0.1013 0.219 Uiso 0.33 1 d PR
H1WC H 0.0502 0.0653 -0.1148 0.219 Uiso 0.33 1 d PR
O2W O -0.120(4) -0.119(4) -0.0571(7) 0.33(2) Uiso 1 1 d .
H2WC H -0.0792 -0.1363 -0.0468 0.395 Uiso 1 1 d R
H2WA H -0.1848 -0.1347 -0.0496 0.494 Uiso 1 1 d R
O2 O 0.4251(10) -0.1664(9) -0.05480(17) 0.072(3) Uani 1 1 d .
O3 O 0.0290(6) -0.3276(7) 0.02788(13) 0.0451(17) Uani 1 1 d .
O4 O 0.2153(6) -0.2815(7) 0.03492(13) 0.0472(17) Uani 1 1 d .
O6 O 0.1830(6) -0.0974(7) -0.00259(17) 0.0539(19) Uani 1 1 d .
O5 O 0.3902(6) -0.0993(6) -0.00250(15) 0.0418(15) Uani 1 1 d .
O7 O 0.3333 -0.3333 -0.0057(2) 0.037(2) Uani 1 3 d S
H7A H 0.3765 -0.2895 0.0069 0.055 Uiso 0.33 1 d PR
O8 O -0.3956(9) -0.7913(18) -0.2500 0.28(4) Uiso 0.67 2 d SPD
O9 O -0.3333 -0.6667 -0.2219(4) 0.74(14) Uiso 1 3 d SD

loop_
_atom_site_aniso_label
_atom_site_aniso_U_11
_atom_site_aniso_U_22
_atom_site_aniso_U_33
_atom_site_aniso_U_23
_atom_site_aniso_U_13
_atom_site_aniso_U_12
La1 0.0301(3) 0.0290(3) 0.0393(2) -0.0012(2) -0.0017(2) 0.0143(2)
Cu1 0.160(7) 0.160(7) 0.194(11) 0.000 0.000 0.080(3)
Cu2 0.0789(14) 0.0789(14) 0.0373(14) 0.000 0.000 0.0394(7)
Cl1 0.0275(7) 0.0275(7) 0.0191(10) 0.000 0.000 0.0138(4)
Cl2 0.138(11) 0.138(11) 0.27(3) 0.000 0.000 0.069(6)
C1 0.051(7) 0.056(8) 0.067(7) 0.012(6) -0.011(6) 0.017(6)
C2 0.108(15) 0.141(18) 0.073(9) 0.048(11) 0.006(10) 0.078(14)
C3 0.097(12) 0.097(12) 0.064(7) 0.029(8) 0.006(8) 0.061(10)
C4 0.050(7) 0.055(7) 0.062(7) 0.023(6) -0.005(5) 0.012(6)
C5 0.077(10) 0.100(12) 0.068(8) 0.030(8) -0.001(7) 0.052(9)
C6 0.088(12) 0.153(19) 0.067(8) 0.031(10) 0.006(8) 0.070(13)
C7 0.066(9) 0.099(12) 0.068(8) 0.033(8) -0.001(7) 0.032(9)
C8 0.21(3) 0.23(4) 0.068(12) 0.035(19) 0.003(16) 0.16(3)
C9 0.42(13) 0.28(8) 0.07(2) 0.07(4) 0.07(4) 0.31(10)
C9' 0.22(7) 0.24(8) 0.035(16) 0.01(3) -0.02(3) 0.14(7)
C10 0.093(12) 0.086(12) 0.076(11) 0.009(9) 0.001(9) 0.043(9)
C10' 0.14(2) 0.14(2) 0.14(2) -0.003(10) 0.000(10) 0.072(12)
C11 0.082(11) 0.131(17) 0.073(9) 0.037(9) 0.000(8) 0.051(12)
C12 0.24(4) 0.22(3) 0.103(16) 0.030(17) 0.01(2) 0.16(3)
C13 0.038(5) 0.043(5) 0.037(4) -0.009(4) -0.003(4) 0.018(4)
C14 0.050(6) 0.061(7) 0.042(5) -0.012(5) -0.005(4) 0.029(6)
C15 0.042(6) 0.096(11) 0.054(6) -0.021(6) -0.001(5) 0.035(7)
C16 0.066(8) 0.102(12) 0.045(6) -0.019(6) -0.005(6) 0.044(9)
C17 0.087(10) 0.091(11) 0.043(6) -0.008(6) 0.001(6) 0.053(9)
C18 0.146(17) 0.20(2) 0.048(7) -0.035(10) -0.035(9) 0.143(19)
C19 0.121(15) 0.19(2) 0.049(7) -0.038(10) -0.023(8) 0.130(17)
C20 0.089(10) 0.092(10) 0.037(5) -0.003(6) -0.003(6) 0.057(9)
C21 0.110(13) 0.106(13) 0.037(5) -0.007(6) -0.003(6) 0.069(11)
C22 0.20(2) 0.145(19) 0.050(7) 0.003(9) 0.010(11) 0.132(19)
C23 0.27(4) 0.20(3) 0.044(7) -0.004(11) 0.002(13) 0.19(3)
C24 0.16(2) 0.142(17) 0.038(6) 0.005(8) 0.010(8) 0.107(16)
C49 0.030(5) 0.029(7) 0.052(7) 0.003(5) 0.001(3) 0.015(3)
C50 0.013(3) 0.035(6) 0.053(7) 0.005(5) 0.002(3) 0.018(3)
N2 0.101(10) 0.085(8) 0.035(4) -0.011(5) 0.000(5) 0.048(8)
O1 0.052(5) 0.069(6) 0.067(5) 0.026(4) -0.007(4) 0.017(4)
O2 0.099(8) 0.078(7) 0.058(4) -0.001(4) -0.025(5) 0.060(6)
O3 0.032(3) 0.045(4) 0.044(3) -0.002(3) -0.003(3) 0.009(3)
O4 0.034(4) 0.059(5) 0.045(3) -0.006(3) 0.003(3) 0.020(4)
O6 0.027(4) 0.034(4) 0.099(6) -0.003(4) 0.002(4) 0.014(3)
O5 0.035(4) 0.031(3) 0.064(4) -0.002(3) 0.001(3) 0.020(3)
O7 0.036(4) 0.036(4) 0.038(5) 0.000 0.000 0.0179(19)

loop_
_atom_type_symbol
_atom_type_description
_atom_type_scat_dispersion_real
_atom_type_scat_dispersion_imag
_atom_type_scat_source
C C 0.0181 0.0091 'International Tables Vol C Tables 4.2.6.8 and 6.1.1.4'
H H 0.0000 0.0000 'International Tables Vol C Tables 4.2.6.8 and 6.1.1.4'
Cl Cl 0.3639 0.7018 'International Tables Vol C Tables 4.2.6.8 and 6.1.1.4'
Cu Cu -1.9646 0.5888 'International Tables Vol C Tables 4.2.6.8 and 6.1.1.4'
La La -1.4094 9.0376 'International Tables Vol C Tables 4.2.6.8 and 6.1.1.4'
N N 0.0311 0.0180 'International Tables Vol C Tables 4.2.6.8 and 6.1.1.4'
O O 0.0492 0.0322 'International Tables Vol C Tables 4.2.6.8 and 6.1.1.4'

loop_
_geom_angle_atom_site_label_1
_geom_angle_atom_site_label_2
_geom_angle_atom_site_label_3
_geom_angle
_geom_angle_site_symmetry_1
_geom_angle_site_symmetry_3
O7 La1 O3 148.0(2) . 12
O7 La1 O2 78.2(3) . 3_545
O3 La1 O2 81.2(3) 12 3_545
O7 La1 O1 102.2(3) . .
O3 La1 O1 95.2(3) 12 .
O2 La1 O1 73.9(3) 3_545 .
O7 La1 O6 125.8(2) . .
O3 La1 O6 84.9(3) 12 .
O2 La1 O6 142.2(3) 3_545 .
O1 La1 O6 72.6(3) . .
O7 La1 O4 69.1(3) . .
O3 La1 O4 114.3(2) 12 .
O2 La1 O4 138.4(3) 3_545 .
O1 La1 O4 136.9(3) . .
O6 La1 O4 79.2(3) . .
O7 La1 O5 65.58(15) . 3_545
O3 La1 O5 84.0(2) 12 3_545
O2 La1 O5 67.9(3) 3_545 3_545
O1 La1 O5 141.4(3) . 3_545
O6 La1 O5 145.0(2) . 3_545
O4 La1 O5 75.4(2) . 3_545
O7 La1 O5 65.21(14) . .
O3 La1 O5 146.8(2) 12 .
O2 La1 O5 118.9(3) 3_545 .
O1 La1 O5 68.8(3) . .
O6 La1 O5 62.9(2) . .
O4 La1 O5 69.5(2) . .
O5 La1 O5 126.9(3) 3_545 .
O7 La1 O3 112.4(3) . .
O3 La1 O3 66.0(2) 12 .
O2 La1 O3 132.5(3) 3_545 .
O1 La1 O3 139.4(3) . .
O6 La1 O3 70.2(2) . .
O4 La1 O3 48.6(2) . .
O5 La1 O3 75.0(2) 3_545 .
O5 La1 O3 106.8(2) . .
O7 La1 C13 91.0(3) . .
O3 La1 C13 91.3(2) 12 .
O2 La1 C13 143.7(3) 3_545 .
O1 La1 C13 142.4(3) . .
O6 La1 C13 71.1(3) . .
O4 La1 C13 23.5(2) . .
O5 La1 C13 76.1(3) 3_545 .
O5 La1 C13 85.9(3) . .
O3 La1 C13 25.3(2) . .
O7 La1 La1 31.96(8) . 5_655
O3 La1 La1 165.02(16) 12 5_655
O2 La1 La1 85.4(2) 3_545 5_655
O1 La1 La1 74.4(2) . 5_655
O6 La1 La1 101.82(16) . 5_655
O4 La1 La1 80.29(16) . 5_655
O5 La1 La1 97.21(15) 3_545 5_655
O5 La1 La1 39.25(14) . 5_655
O3 La1 La1 128.80(14) . 5_655
C13 La1 La1 103.51(19) . 5_655
O7 La1 La1 31.96(8) . 3_545
O3 La1 La1 116.26(19) 12 3_545
O2 La1 La1 55.7(3) 3_545 3_545
O1 La1 La1 111.8(3) . 3_545
O6 La1 La1 156.98(18) . 3_545
O4 La1 La1 83.50(18) . 3_545
O5 La1 La1 39.66(15) 3_545 3_545
O5 La1 La1 96.83(14) . 3_545
O3 La1 La1 108.87(17) . 3_545
C13 La1 La1 98.1(2) . 3_545
La1 La1 La1 60.0 5_655 3_545
N1 Cu1 N1 93.3(13) 7_554 .
N1 Cu1 N1 91.4(9) 7_554 11_654
N1 Cu1 N1 84.3(13) . 11_654
N1 Cu1 N1 84.3(13) 7_554 3_545
N1 Cu1 N1 91.4(9) . 3_545
N1 Cu1 N1 173.7(13) 11_654 3_545
N1 Cu1 N1 173.7(13) 7_554 5_655
N1 Cu1 N1 91.4(9) . 5_655
N1 Cu1 N1 93.3(13) 11_654 5_655
N1 Cu1 N1 91.4(9) 3_545 5_655
N1 Cu1 N1 91.4(9) 7_554 9_544
N1 Cu1 N1 173.7(13) . 9_544
N1 Cu1 N1 91.4(9) 11_654 9_544
N1 Cu1 N1 93.3(13) 3_545 9_544
N1 Cu1 N1 84.3(13) 5_655 9_544
N2 Cu2 N2 113.8(2) 5 3
N2 Cu2 N2 113.8(2) 5 .
N2 Cu2 N2 113.8(2) 3 .
N2 Cu2 Cl1 104.6(3) 5 .
N2 Cu2 Cl1 104.6(3) 3 .
N2 Cu2 Cl1 104.6(3) . .
Cu2 Cl1 Cu2 180.0 . 7
O8 Cl2 O8 120.000(5) . 3_445
O8 Cl2 O8 120.000(5) . 5_545
O8 Cl2 O8 120.0 3_445 5_545
O8 Cl2 O9 90.000(2) . 7_444
O8 Cl2 O9 90.000(2) 3_445 7_444
O8 Cl2 O9 90.0 5_545 7_444
O8 Cl2 O9 90.000(2) . .
O8 Cl2 O9 90.000(2) 3_445 .
O8 Cl2 O9 90.0 5_545 .
O9 Cl2 O9 180.000(6) 7_444 .
O2 C1 O1 122.6(12) . .
O2 C1 C4 120.1(14) . .
O1 C1 C4 117.1(12) . .
C7 C2 C3 121.2(16) . .
C7 C2 H2A 119.4 . .
C3 C2 H2A 119.4 . .
C4 C3 C2 120.4(17) . .
C4 C3 H3A 119.8 . .
C2 C3 H3A 119.8 . .
C5 C4 C3 119.7(13) . .
C5 C4 C1 118.7(13) . .
C3 C4 C1 121.4(15) . .
C4 C5 C6 119.9(15) . .
C4 C5 H5A 120.0 . .
C6 C5 H5A 120.0 . .
C7 C6 C5 121.3(19) . .
C7 C6 H6A 119.3 . .
C5 C6 H6A 119.3 . .
C6 C7 C2 117.2(15) . .
C6 C7 C11 122.6(19) . .
C2 C7 C11 120.2(16) . .
C9 C8 C9' 59(5) . .
C9 C8 N1 133(3) . .
C9' C8 N1 93(4) . .
C9 C8 H8A 112.9 . .
C9' C8 H8A 112.9 . .
N1 C8 H8A 112.9 . .
C8 C9 C9' 65(6) . .
C8 C9 C10 111(3) . .
C9' C9 C10 91(4) . .
C8 C9 C10' 97(5) . .
C9' C9 C10' 50(3) . .
C10 C9 C10' 42(2) . .
C9 C9' C8 56(4) . .
C9 C9' C10' 89(6) . .
C8 C9' C10' 117(6) . .
C10' C10 C11 61(4) . .
C10' C10 C9 80(5) . .
C11 C10 C9 122(4) . .
C10 C10' C11 64(4) . .
C10 C10' C9' 98(5) . .
C11 C10' C9' 125(6) . .
C10 C10' C9 58(5) . .
C11 C10' C9 108(5) . .
C9' C10' C9 42(5) . .
C10' C11 C12 99(3) . .
C10' C11 C10 55(3) . .
C12 C11 C10 113(2) . .
C10' C11 C7 125(3) . .
C12 C11 C7 120(2) . .
C10 C11 C7 125(3) . .
C11 C12 N1 124(3) . .
C11 C12 H12A 102.8 . .
N1 C12 H12A 105.5 . .
O4 C13 O3 122.6(8) . .
O4 C13 C14 119.0(9) . .
O3 C13 C14 118.4(9) . .
O4 C13 La1 56.5(5) . .
O3 C13 La1 66.9(5) . .
C14 C13 La1 171.3(8) . .
C19 C14 C15 119.0(11) . .
C19 C14 C13 120.0(11) . .
C15 C14 C13 121.1(10) . .
C14 C15 C16 119.1(12) . .
C14 C15 H15A 120.4 . .
C16 C15 H15A 120.4 . .
C17 C16 C15 121.4(13) . .
C17 C16 H16A 119.3 . .
C15 C16 H16A 119.3 . .
C16 C17 C18 118.4(12) . .
C16 C17 C21 119.6(14) . .
C18 C17 C21 122.0(13) . .
C17 C18 C19 120.9(14) . .
C17 C18 H18A 119.6 . .
C19 C18 H18A 119.6 . .
C14 C19 C18 121.0(13) . .
C14 C19 H19A 119.5 . .
C18 C19 H19A 119.5 . .
N2 C20 C21 123.2(13) . .
N2 C20 H20A 118.4 . .
C21 C20 H20A 118.4 . .
C22 C21 C20 118.0(12) . .
C22 C21 C17 121.7(15) . .
C20 C21 C17 120.3(13) . .
C21 C22 C23 117.8(17) . .
C21 C22 H22A 121.1 . .
C23 C22 H22A 121.1 . .
C24 C23 C22 121.0(18) . .
C24 C23 H23A 119.5 . .
C22 C23 H23A 119.5 . .
C23 C24 N2 123.1(14) . .
C23 C24 H24A 118.5 . .
N2 C24 H24A 118.5 . .
O6 C49 O6 124.9(13) . 8
O6 C49 C50 117.5(6) . .
O6 C49 C50 117.5(6) 8 .
O5 C50 O5 129.0(10) 8 .
O5 C50 C49 115.5(5) 8 .
O5 C50 C49 115.5(5) . .
C8 N1 C12 109(2) . .
C8 N1 Cu1 126.8(18) . .
C12 N1 Cu1 124(2) . .
C20 N2 C24 116.6(14) . .
C20 N2 Cu2 120.2(10) . .
C24 N2 Cu2 123.2(9) . .
C1 O1 La1 118.0(8) . .
H1WB O1W H1WC 108.2 . .
H2WC O2W H2WA 109.8 . .
C1 O2 La1 152.5(9) . 5_655
C13 O3 La1 151.5(7) . 12
C13 O3 La1 87.8(5) . .
La1 O3 La1 110.7(2) 12 .
C13 O4 La1 100.0(6) . .
C49 O6 La1 123.6(7) . .
C50 O5 La1 136.2(6) . 5_655
C50 O5 La1 118.8(6) . .
La1 O5 La1 101.1(2) 5_655 .
La1 O7 La1 116.09(16) . 5_655
La1 O7 La1 116.09(16) . 3_545
La1 O7 La1 116.09(16) 5_655 3_545
La1 O7 H7A 109.2 . .
La1 O7 H7A 61.1 5_655 .
La1 O7 H7A 127.1 3_545 .

loop_
_geom_bond_atom_site_label_1
_geom_bond_atom_site_label_2
_geom_bond_distance
_geom_bond_site_symmetry_2
La1 O7 2.424(2) .
La1 O3 2.469(7) 12
La1 O2 2.499(8) 3_545
La1 O1 2.501(8) .
La1 O6 2.508(7) .
La1 O4 2.569(7) .
La1 O5 2.652(7) 3_545
La1 O5 2.675(7) .
La1 O3 2.793(7) .
La1 C13 3.034(9) .
La1 La1 4.1126(8) 5_655
La1 La1 4.1126(8) 3_545
Cu1 N1 2.39(3) 7_554
Cu1 N1 2.39(3) .
Cu1 N1 2.39(3) 11_654
Cu1 N1 2.39(3) 3_545
Cu1 N1 2.39(3) 5_655
Cu1 N1 2.39(3) 9_544
Cu2 N2 2.015(13) 5
Cu2 N2 2.015(13) 3
Cu2 N2 2.015(13) .
Cu2 Cl1 2.513(3) .
Cl1 Cu2 2.513(3) 7
Cl2 O8 1.40(2) .
Cl2 O8 1.40(2) 3_445
Cl2 O8 1.40(2) 5_545
Cl2 O9 1.41(2) 7_444
Cl2 O9 1.41(2) .
C1 O2 1.244(16) .
C1 O1 1.282(18) .
C1 C4 1.482(17) .
C2 C7 1.38(3) .
C2 C3 1.40(2) .
C2 H2A 0.9300 .
C3 C4 1.36(2) .
C3 H3A 0.9300 .
C4 C5 1.35(2) .
C5 C6 1.425(19) .
C5 H5A 0.9300 .
C6 C7 1.37(2) .
C6 H6A 0.9300 .
C7 C11 1.46(2) .
C8 C9 1.15(6) .
C8 C9' 1.26(7) .
C8 N1 1.46(4) .
C8 H8A 0.9800 .
C9 C9' 1.19(11) .
C9 C10 1.54(6) .
C9 C10' 1.79(8) .
C9' C10' 1.37(7) .
C10 C10' 1.21(7) .
C10 C11 1.33(4) .
C10' C11 1.29(6) .
C11 C12 1.37(4) .
C12 N1 1.48(3) .
C12 H12A 0.9599 .
C13 O4 1.228(12) .
C13 O3 1.297(12) .
C13 C14 1.507(13) .
C14 C19 1.361(18) .
C14 C15 1.366(16) .
C15 C16 1.421(16) .
C15 H15A 0.9300 .
C16 C17 1.35(2) .
C16 H16A 0.9300 .
C17 C18 1.36(2) .
C17 C21 1.487(16) .
C18 C19 1.385(19) .
C18 H18A 0.9300 .
C19 H19A 0.9300 .
C20 N2 1.348(15) .
C20 C21 1.40(2) .
C20 H20A 0.9300 .
C21 C22 1.38(2) .
C22 C23 1.40(2) .
C22 H22A 0.9300 .
C23 C24 1.32(3) .
C23 H23A 0.9300 .
C24 N2 1.36(2) .
C24 H24A 0.9300 .
C49 O6 1.246(9) .
C49 O6 1.246(9) 8
C49 C50 1.594(16) .
C50 O5 1.247(8) 8
C50 O5 1.247(8) .
O1W H1WB 0.8498 .
O1W H1WC 0.8501 .
O2W H2WC 0.8501 .
O2W H2WA 0.8500 .
O2 La1 2.499(8) 5_655
O3 La1 2.469(7) 12
O5 La1 2.652(7) 5_655
O7 La1 2.424(2) 5_655
O7 La1 2.424(2) 3_545
O7 H7A 0.8499 .
